data_2210358
loop_
_publ_author_name
'Xi-Lan Hu'
'Xing-You Xu'
'Tong-Tao Xu'
'Da-Qi Wang'

_publ_section_title
;
 (5,5-Diphenylhydantoinato-\k<i>N</i>^3^)[tris(3-aminopropyl)amine]copper(II)
 5,5-diphenylhydantoinate methanol solvate
;
_journal_coeditor_code OB2053
_journal_issue 9
_journal_name_full 'Acta Crystallographica Section E'
_journal_page_first m2352
_journal_page_last m2353
_journal_paper_doi 10.1107/S1600536806034027
_journal_volume 62
_journal_year 2006
_chemical_formula_iupac '[Cu (C15 H11 N2 O2) (C9 H24 N4)] (C15 H11 N2 O2), C H4 O'
_chemical_formula_moiety 'C24 H35 Cu N6 O2 +, C15 H11 N2 O2 -, C H4 O'
_chemical_formula_sum 'C40 H50 Cu N8 O5'
_chemical_formula_weight 786.42
_chemical_melting_point 455
_chemical_name_systematic
;
(5,5-Diphenylhydantoinato-\kN^3^)[tris(3-aminopropyl)amine]copper(II)
5,5-diphenylhydantoinate methanol solvate
;
_space_group_IT_number 2
_symmetry_cell_setting triclinic
_symmetry_space_group_name_Hall '-P 1'
_symmetry_space_group_name_H-M 'P -1'
_atom_sites_solution_hydrogens geom
_atom_sites_solution_primary direct
_atom_sites_solution_secondary difmap
_audit_creation_method SHELXL-97
_cell_angle_alpha 66.200(6)
_cell_angle_beta 85.955(6)
_cell_angle_gamma 75.000(6)
_cell_formula_units_Z 2
_cell_length_a 8.562(3)
_cell_length_b 14.548(5)
_cell_length_c 17.323(7)
_cell_measurement_reflns_used 991
_cell_measurement_temperature 298(2)
_cell_measurement_theta_max 17.884
_cell_measurement_theta_min 2.421
_cell_volume 1905.6(12)
_computing_cell_refinement 'SAINT (Siemens, 1996)'
_computing_data_collection 'SMART (Siemens, 1996)'
_computing_data_reduction SAINT
_computing_molecular_graphics 'SHELXTL (Sheldrick, 1997b)'
_computing_publication_material SHELXTL
_computing_structure_refinement 'SHELXL97 (Sheldrick, 1997a)'
_computing_structure_solution 'SHELXS97 (Sheldrick, 1997a)'
_diffrn_ambient_temperature 298(2)
_diffrn_measured_fraction_theta_full 0.986
_diffrn_measured_fraction_theta_max 0.986
_diffrn_measurement_device_type 'Siemens SMART CCD area-detector'
_diffrn_measurement_method '\f and \w'
_diffrn_radiation_monochromator graphite
_diffrn_radiation_source 'fine-focus sealed tube'
_diffrn_radiation_type MoK\a
_diffrn_radiation_wavelength 0.71073
_diffrn_reflns_av_R_equivalents 0.0661
_diffrn_reflns_av_sigmaI/netI 0.2318
_diffrn_reflns_limit_h_max 9
_diffrn_reflns_limit_h_min -10
_diffrn_reflns_limit_k_max 13
_diffrn_reflns_limit_k_min -17
_diffrn_reflns_limit_l_max 20
_diffrn_reflns_limit_l_min -20
_diffrn_reflns_number 10028
_diffrn_reflns_theta_full 25.01
_diffrn_reflns_theta_max 25.01
_diffrn_reflns_theta_min 1.29
_exptl_absorpt_coefficient_mu 0.629
_exptl_absorpt_correction_T_max 0.9573
_exptl_absorpt_correction_T_min 0.9006
_exptl_absorpt_correction_type multi-scan
_exptl_absorpt_process_details '(SADABS; Sheldrick, 1996)'
_exptl_crystal_colour blue
_exptl_crystal_density_diffrn 1.371
_exptl_crystal_density_method 'not measured'
_exptl_crystal_description block
_exptl_crystal_F_000 830
_exptl_crystal_size_max 0.17
_exptl_crystal_size_mid 0.12
_exptl_crystal_size_min 0.07
_refine_diff_density_max 0.439
_refine_diff_density_min -0.495
_refine_ls_extinction_method none
_refine_ls_goodness_of_fit_ref 0.991
_refine_ls_hydrogen_treatment constr
_refine_ls_matrix_type full
_refine_ls_number_parameters 487
_refine_ls_number_reflns 6630
_refine_ls_number_restraints 0
_refine_ls_restrained_S_all 0.991
_refine_ls_R_factor_all 0.1752
_refine_ls_R_factor_gt 0.0753
_refine_ls_shift/su_max 0.000
_refine_ls_shift/su_mean 0.000
_refine_ls_structure_factor_coef Fsqd
_refine_ls_weighting_details 'w = 1/\s^2^(Fo^2^)'
_refine_ls_weighting_scheme calc
_refine_ls_wR_factor_gt 0.1694
_refine_ls_wR_factor_ref 0.2519
_reflns_number_gt 3034
_reflns_number_total 6630
_reflns_threshold_expression I>2\s(I)
_cod_data_source_file ob2053.cif
_cod_data_source_block I
_cod_depositor_comments
;
The following automatic conversions were performed:
'_geom_angle_publ_flag' value 'Y' changed to 'y' according to
'/home/saulius/struct/CIF-dictionaries/cif_core.dic' dictionary named
'cif_core.dic' version 2.4.1 from 2010-06-29 (10 times).

Automatic conversion script
Id: cif_fix_enum 1527 2010-12-29 10:47:43Z saulius 

The following automatic conversions were performed:

'_geom_angle_publ_flag' value 'Y' changed to 'y' according to
/home/saulius/struct/CIF-dictionaries/cif_core.dic dictionary named
'cif_core.dic' version 2.4.1 from 2010-06-29 (10 times).

Automatic conversion script
Id: cif_fix_values 1715 2011-07-08 13:25:40Z adriana 
;
_cod_database_code 2210358
_cod_database_fobs_code 2210358

loop_
_symmetry_equiv_pos_as_xyz
'x, y, z'
'-x, -y, -z'

loop_
_atom_site_type_symbol
_atom_site_label
_atom_site_fract_x
_atom_site_fract_y
_atom_site_fract_z
_atom_site_U_iso_or_equiv
_atom_site_adp_type
_atom_site_calc_flag
_atom_site_refinement_flags
_atom_site_occupancy
Cu Cu1 0.71544(11) 0.75408(7) 0.36917(6) 0.0411(3) Uani d . 1
N N1 0.6092(7) 0.7772(4) 0.4701(3) 0.0371(14) Uani d . 1
N N2 0.5025(7) 0.8686(4) 0.5480(3) 0.0402(15) Uani d . 1
H H2 0.4731 0.9211 0.5617 0.048 Uiso calc R 1
N N3 0.3468(8) 0.8339(5) 0.1719(4) 0.0502(17) Uani d . 1
N N4 0.4408(8) 0.8791(4) 0.0405(4) 0.0458(16) Uani d . 1
H H4 0.4818 0.9146 -0.0051 0.055 Uiso calc R 1
N N5 0.8577(8) 0.6846(5) 0.2950(4) 0.0507(17) Uani d . 1
N N6 0.6383(9) 0.9089(5) 0.2700(4) 0.0545(18) Uani d . 1
H H6A 0.5504 0.9123 0.2425 0.065 Uiso calc R 1
H H6B 0.6087 0.9550 0.2941 0.065 Uiso calc R 1
N N7 0.9221(8) 0.7692(5) 0.4080(4) 0.0564(18) Uani d . 1
H H7A 0.9708 0.8064 0.3628 0.068 Uiso calc R 1
H H7B 0.8973 0.8041 0.4417 0.068 Uiso calc R 1
N N8 0.5301(8) 0.6974(5) 0.3584(4) 0.0529(18) Uani d . 1
H H8A 0.4535 0.7084 0.3943 0.063 Uiso calc R 1
H H8B 0.4862 0.7325 0.3057 0.063 Uiso calc R 1
O O1 0.6235(7) 0.9478(4) 0.4267(3) 0.0541(15) Uani d . 1
O O2 0.5418(8) 0.6248(4) 0.5504(3) 0.0660(18) Uani d . 1
O O3 0.4201(7) 0.9896(4) 0.1069(3) 0.0583(16) Uani d . 1
O O4 0.3006(7) 0.6773(4) 0.1913(4) 0.0627(16) Uani d . 1
O O5 0.8208(9) 0.1286(5) 0.6960(4) 0.087(2) Uani d . 1
H H5 0.7607 0.1418 0.7312 0.130 Uiso calc R 1
C C1 0.5813(9) 0.8703(5) 0.4794(4) 0.0380(18) Uani d . 1
C C2 0.4715(9) 0.7685(5) 0.5976(4) 0.0369(18) Uani d . 1
C C3 0.5444(10) 0.7128(6) 0.5386(5) 0.0423(19) Uani d . 1
C C4 0.5648(9) 0.7160(6) 0.6825(5) 0.0441(19) Uani d . 1
C C5 0.6494(10) 0.6148(6) 0.7174(5) 0.057(2) Uani d . 1
H H5A 0.6533 0.5728 0.6882 0.069 Uiso calc R 1
C C6 0.7294(12) 0.5729(8) 0.7949(7) 0.082(3) Uani d . 1
H H6 0.7882 0.5038 0.8173 0.098 Uiso calc R 1
C C7 0.7211(14) 0.6349(12) 0.8389(7) 0.094(4) Uani d . 1
H H7 0.7719 0.6072 0.8920 0.113 Uiso calc R 1
C C8 0.6393(14) 0.7352(11) 0.8046(7) 0.090(3) Uani d . 1
H H8 0.6375 0.7768 0.8338 0.108 Uiso calc R 1
C C9 0.5582(11) 0.7778(7) 0.7277(5) 0.059(2) Uani d . 1
H H9 0.4996 0.8470 0.7058 0.071 Uiso calc R 1
C C10 0.2932(9) 0.7730(5) 0.6060(5) 0.0412(19) Uani d . 1
C C11 0.2356(11) 0.6999(6) 0.6733(5) 0.053(2) Uani d . 1
H H11 0.3084 0.6462 0.7143 0.063 Uiso calc R 1
C C12 0.0748(13) 0.7053(9) 0.6804(7) 0.078(3) Uani d . 1
H H12 0.0404 0.6541 0.7256 0.094 Uiso calc R 1
C C13 -0.0387(13) 0.7840(10) 0.6230(8) 0.081(3) Uani d . 1
H H13 -0.1487 0.7877 0.6292 0.097 Uiso calc R 1
C C14 0.0165(13) 0.8568(8) 0.5563(8) 0.081(3) Uani d . 1
H H14 -0.0566 0.9103 0.5154 0.098 Uiso calc R 1
C C15 0.1794(12) 0.8514(6) 0.5492(6) 0.067(3) Uani d . 1
H H15 0.2135 0.9028 0.5041 0.081 Uiso calc R 1
C C16 0.4028(10) 0.9074(6) 0.1063(5) 0.046(2) Uani d . 1
C C17 0.4034(9) 0.7814(5) 0.0567(5) 0.0416(19) Uani d . 1
C C18 0.3439(9) 0.7555(6) 0.1476(5) 0.047(2) Uani d . 1
C C19 0.5544(10) 0.6953(6) 0.0596(4) 0.0431(19) Uani d . 1
C C20 0.5433(11) 0.5938(6) 0.0876(5) 0.060(2) Uani d . 1
H H20 0.4440 0.5781 0.1025 0.072 Uiso calc R 1
C C21 0.6796(14) 0.5160(6) 0.0933(6) 0.073(3) Uani d . 1
H H21 0.6705 0.4480 0.1122 0.088 Uiso calc R 1
C C22 0.8257(13) 0.5354(9) 0.0722(6) 0.073(3) Uani d . 1
H H22 0.9166 0.4817 0.0770 0.088 Uiso calc R 1
C C23 0.8380(12) 0.6355(9) 0.0437(6) 0.071(3) Uani d . 1
H H23 0.9384 0.6497 0.0290 0.086 Uiso calc R 1
C C24 0.7037(10) 0.7160(7) 0.0362(5) 0.054(2) Uani d . 1
H H24 0.7137 0.7839 0.0156 0.065 Uiso calc R 1
C C25 0.2682(9) 0.7972(5) -0.0042(5) 0.0418(19) Uani d . 1
C C26 0.1206(10) 0.8608(6) -0.0029(6) 0.057(2) Uani d . 1
H H26 0.1040 0.8915 0.0358 0.068 Uiso calc R 1
C C27 -0.0030(12) 0.8803(7) -0.0573(7) 0.072(3) Uani d . 1
H H27 -0.1034 0.9231 -0.0553 0.087 Uiso calc R 1
C C28 0.0225(15) 0.8365(8) -0.1146(7) 0.089(3) Uani d . 1
H H28 -0.0621 0.8493 -0.1515 0.106 Uiso calc R 1
C C29 0.1672(14) 0.7750(7) -0.1193(7) 0.080(3) Uani d . 1
H H29 0.1831 0.7474 -0.1600 0.096 Uiso calc R 1
C C30 0.2920(11) 0.7534(6) -0.0631(6) 0.061(2) Uani d . 1
H H30 0.3915 0.7096 -0.0649 0.073 Uiso calc R 1
C C31 0.9303(12) 0.7589(7) 0.2254(6) 0.075(3) Uani d . 1
H H31A 0.9810 0.7247 0.1888 0.090 Uiso calc R 1
H H31B 1.0158 0.7724 0.2499 0.090 Uiso calc R 1
C C32 0.8219(12) 0.8623(7) 0.1706(5) 0.074(3) Uani d . 1
H H32A 0.8805 0.8938 0.1210 0.089 Uiso calc R 1
H H32B 0.7292 0.8493 0.1515 0.089 Uiso calc R 1
C C33 0.7604(12) 0.9396(7) 0.2088(6) 0.066(3) Uani d . 1
H H33A 0.8497 0.9457 0.2364 0.079 Uiso calc R 1
H H33B 0.7140 1.0070 0.1646 0.079 Uiso calc R 1
C C34 0.9868(12) 0.5947(7) 0.3484(6) 0.077(3) Uani d . 1
H H34A 1.0449 0.5604 0.3132 0.092 Uiso calc R 1
H H34B 0.9353 0.5457 0.3911 0.092 Uiso calc R 1
C C35 1.1102(11) 0.6181(7) 0.3927(6) 0.071(3) Uani d . 1
H H35A 1.1656 0.6649 0.3504 0.086 Uiso calc R 1
H H35B 1.1904 0.5541 0.4232 0.086 Uiso calc R 1
C C36 1.0354(12) 0.6669(7) 0.4544(6) 0.070(3) Uani d . 1
H H36A 0.9779 0.6215 0.4966 0.084 Uiso calc R 1
H H36B 1.1202 0.6757 0.4832 0.084 Uiso calc R 1
C C37 0.7598(13) 0.6448(9) 0.2543(7) 0.083(3) Uani d . 1
H H37A 0.8300 0.6165 0.2185 0.099 Uiso calc R 1
H H37B 0.6778 0.7036 0.2177 0.099 Uiso calc R 1
C C38 0.6764(13) 0.5638(7) 0.3102(8) 0.084(3) Uani d . 1
H H38A 0.6070 0.5525 0.2747 0.101 Uiso calc R 1
H H38B 0.7581 0.4992 0.3370 0.101 Uiso calc R 1
C C39 0.5785(14) 0.5862(7) 0.3763(7) 0.081(3) Uani d . 1
H H39A 0.6400 0.5493 0.4297 0.098 Uiso calc R 1
H H39B 0.4823 0.5609 0.3821 0.098 Uiso calc R 1
C C40 0.7975(15) 0.0419(10) 0.6893(8) 0.113(4) Uani d . 1
H H40A 0.8988 0.0018 0.6793 0.169 Uiso calc R 1
H H40B 0.7221 0.0628 0.6432 0.169 Uiso calc R 1
H H40C 0.7553 0.0006 0.7408 0.169 Uiso calc R 1

loop_
_atom_site_aniso_label
_atom_site_aniso_U_11
_atom_site_aniso_U_22
_atom_site_aniso_U_33
_atom_site_aniso_U_12
_atom_site_aniso_U_13
_atom_site_aniso_U_23
Cu1 0.0432(6) 0.0456(6) 0.0397(6) -0.0163(4) 0.0135(4) -0.0212(4)
N1 0.043(4) 0.030(3) 0.038(4) -0.007(3) 0.009(3) -0.015(3)
N2 0.062(4) 0.028(3) 0.034(3) -0.017(3) 0.026(3) -0.017(3)
N3 0.052(5) 0.055(4) 0.044(4) -0.014(3) 0.017(3) -0.022(3)
N4 0.053(4) 0.046(4) 0.046(4) -0.021(3) 0.012(3) -0.022(3)
N5 0.043(4) 0.070(5) 0.046(4) -0.011(4) 0.004(3) -0.033(4)
N6 0.066(5) 0.051(4) 0.049(4) -0.014(3) 0.000(4) -0.021(3)
N7 0.051(5) 0.074(5) 0.054(4) -0.025(4) 0.015(4) -0.033(4)
N8 0.051(5) 0.070(5) 0.056(4) -0.029(4) 0.015(3) -0.038(4)
O1 0.083(4) 0.044(3) 0.051(3) -0.036(3) 0.039(3) -0.028(3)
O2 0.111(5) 0.040(3) 0.059(4) -0.035(3) 0.040(3) -0.029(3)
O3 0.063(4) 0.062(4) 0.065(4) -0.017(3) 0.006(3) -0.040(3)
O4 0.063(4) 0.053(3) 0.059(4) -0.016(3) 0.029(3) -0.014(3)
O5 0.101(6) 0.104(5) 0.082(5) -0.048(4) 0.044(4) -0.057(4)
C1 0.045(5) 0.037(4) 0.037(4) -0.015(4) 0.011(4) -0.019(4)
C2 0.046(5) 0.031(4) 0.042(4) -0.017(3) 0.016(4) -0.020(3)
C3 0.054(5) 0.040(4) 0.038(4) -0.021(4) 0.018(4) -0.018(4)
C4 0.045(5) 0.051(5) 0.044(5) -0.023(4) 0.015(4) -0.022(4)
C5 0.059(6) 0.055(5) 0.049(5) -0.011(4) 0.011(5) -0.015(4)
C6 0.055(7) 0.088(7) 0.063(7) -0.009(5) 0.004(6) 0.004(6)
C7 0.061(8) 0.158(12) 0.048(7) -0.034(8) 0.003(6) -0.022(8)
C8 0.083(9) 0.143(11) 0.058(7) -0.036(8) 0.005(6) -0.051(8)
C9 0.056(6) 0.077(6) 0.047(5) -0.021(5) 0.008(4) -0.026(5)
C10 0.043(5) 0.041(4) 0.043(5) -0.012(4) 0.009(4) -0.019(4)
C11 0.050(6) 0.063(5) 0.048(5) -0.027(4) 0.013(4) -0.018(4)
C12 0.070(8) 0.108(8) 0.088(8) -0.061(7) 0.027(6) -0.050(7)
C13 0.045(7) 0.130(10) 0.099(9) -0.037(7) 0.028(6) -0.071(8)
C14 0.049(7) 0.089(8) 0.108(9) -0.013(6) -0.007(6) -0.043(7)
C15 0.063(7) 0.054(6) 0.075(7) -0.015(5) -0.001(5) -0.015(5)
C16 0.042(5) 0.053(5) 0.042(5) -0.004(4) 0.003(4) -0.022(4)
C17 0.038(5) 0.045(4) 0.040(4) -0.012(4) 0.006(4) -0.015(4)
C18 0.034(5) 0.048(5) 0.051(5) 0.002(4) 0.000(4) -0.017(4)
C19 0.046(5) 0.048(5) 0.030(4) -0.009(4) 0.002(4) -0.013(4)
C20 0.052(6) 0.053(5) 0.074(6) -0.013(4) 0.020(5) -0.027(5)
C21 0.100(9) 0.040(5) 0.060(6) 0.008(5) 0.008(6) -0.017(4)
C22 0.053(7) 0.092(8) 0.056(6) 0.021(6) 0.000(5) -0.035(6)
C23 0.055(7) 0.110(8) 0.054(6) -0.011(6) 0.012(5) -0.046(6)
C24 0.046(6) 0.069(6) 0.048(5) -0.016(5) 0.006(4) -0.025(4)
C25 0.042(5) 0.036(4) 0.049(5) -0.017(4) 0.011(4) -0.015(4)
C26 0.040(5) 0.058(5) 0.067(6) -0.003(4) 0.002(5) -0.026(5)
C27 0.046(6) 0.069(6) 0.078(7) -0.010(5) 0.000(6) -0.007(5)
C28 0.077(9) 0.096(8) 0.092(9) -0.022(7) -0.028(7) -0.032(7)
C29 0.084(8) 0.083(7) 0.087(8) -0.003(6) -0.021(7) -0.056(6)
C30 0.061(6) 0.060(5) 0.067(6) -0.009(5) 0.003(5) -0.035(5)
C31 0.072(7) 0.085(7) 0.056(6) -0.014(6) 0.026(5) -0.023(5)
C32 0.063(7) 0.095(7) 0.040(5) -0.011(6) 0.018(5) -0.010(5)
C33 0.066(7) 0.064(6) 0.060(6) -0.037(5) 0.004(5) -0.004(5)
C34 0.076(7) 0.065(6) 0.074(7) 0.015(5) 0.002(6) -0.032(5)
C35 0.054(6) 0.069(6) 0.075(7) 0.000(5) -0.007(5) -0.021(5)
C36 0.069(7) 0.082(7) 0.052(6) -0.015(5) -0.004(5) -0.022(5)
C37 0.073(8) 0.116(9) 0.077(7) -0.014(6) 0.012(6) -0.063(7)
C38 0.082(8) 0.067(7) 0.117(9) -0.005(6) -0.007(7) -0.059(7)
C39 0.107(9) 0.065(6) 0.091(8) -0.047(6) 0.000(7) -0.033(6)
C40 0.108(11) 0.130(11) 0.101(10) -0.019(8) 0.011(8) -0.056(9)

loop_
_atom_type_symbol
_atom_type_description
_atom_type_scat_dispersion_real
_atom_type_scat_dispersion_imag
_atom_type_scat_source
C C 0.0033 0.0016 'International Tables Vol C Tables 4.2.6.8 and 6.1.1.4'
H H 0.0000 0.0000 'International Tables Vol C Tables 4.2.6.8 and 6.1.1.4'
N N 0.0061 0.0033 'International Tables Vol C Tables 4.2.6.8 and 6.1.1.4'
O O 0.0106 0.0060 'International Tables Vol C Tables 4.2.6.8 and 6.1.1.4'
Cu Cu 0.3201 1.2651 'International Tables Vol C Tables 4.2.6.8 and 6.1.1.4'

loop_
_geom_angle_atom_site_label_1
_geom_angle_atom_site_label_2
_geom_angle_atom_site_label_3
_geom_angle
_geom_angle_publ_flag
N8 Cu1 N1 88.5(2) y
N8 Cu1 N7 163.1(3) y
N1 Cu1 N7 87.7(2) y
N8 Cu1 N5 91.0(3) y
N1 Cu1 N5 161.8(2) y
N7 Cu1 N5 87.5(3) y
N8 Cu1 N6 98.8(3) y
N1 Cu1 N6 101.1(2) y
N7 Cu1 N6 98.1(3) y
N5 Cu1 N6 96.9(3) y
C3 N1 C1 106.0(6) ?
C3 N1 Cu1 130.4(5) ?
C1 N1 Cu1 123.6(5) ?
C1 N2 C2 112.2(5) ?
C1 N2 H2 123.9 ?
C2 N2 H2 123.9 ?
C16 N3 C18 107.8(7) ?
C16 N4 C17 111.3(6) ?
C16 N4 H4 124.3 ?
C17 N4 H4 124.3 ?
C37 N5 C31 106.1(7) ?
C37 N5 C34 107.4(7) ?
C31 N5 C34 110.1(7) ?
C37 N5 Cu1 111.0(5) ?
C31 N5 Cu1 112.1(5) ?
C34 N5 Cu1 110.0(5) ?
C33 N6 Cu1 114.6(5) ?
C33 N6 H6A 108.6 ?
Cu1 N6 H6A 108.6 ?
C33 N6 H6B 108.6 ?
Cu1 N6 H6B 108.6 ?
H6A N6 H6B 107.6 ?
C36 N7 Cu1 111.8(5) ?
C36 N7 H7A 109.3 ?
Cu1 N7 H7A 109.3 ?
C36 N7 H7B 109.3 ?
Cu1 N7 H7B 109.3 ?
H7A N7 H7B 107.9 ?
C39 N8 Cu1 113.3(6) ?
C39 N8 H8A 108.9 ?
Cu1 N8 H8A 108.9 ?
C39 N8 H8B 108.9 ?
Cu1 N8 H8B 108.9 ?
H8A N8 H8B 107.7 ?
C40 O5 H5 109.5 ?
O1 C1 N2 124.3(6) ?
O1 C1 N1 123.0(7) ?
N2 C1 N1 112.7(6) ?
N2 C2 C10 112.9(6) ?
N2 C2 C4 111.4(6) ?
C10 C2 C4 112.9(6) ?
N2 C2 C3 98.6(5) ?
C10 C2 C3 109.6(6) ?
C4 C2 C3 110.7(6) ?
O2 C3 N1 124.4(7) ?
O2 C3 C2 125.0(6) ?
N1 C3 C2 110.5(6) ?
C5 C4 C9 118.6(8) ?
C5 C4 C2 125.1(7) ?
C9 C4 C2 116.3(7) ?
C4 C5 C6 121.6(9) ?
C4 C5 H5A 119.2 ?
C6 C5 H5A 119.2 ?
C5 C6 C7 119.1(10) ?
C5 C6 H6 120.4 ?
C7 C6 H6 120.4 ?
C8 C7 C6 119.7(10) ?
C8 C7 H7 120.1 ?
C6 C7 H7 120.1 ?
C7 C8 C9 121.8(11) ?
C7 C8 H8 119.1 ?
C9 C8 H8 119.1 ?
C8 C9 C4 119.2(9) ?
C8 C9 H9 120.4 ?
C4 C9 H9 120.4 ?
C15 C10 C11 116.4(8) ?
C15 C10 C2 121.8(7) ?
C11 C10 C2 121.8(7) ?
C12 C11 C10 121.1(9) ?
C12 C11 H11 119.4 ?
C10 C11 H11 119.4 ?
C11 C12 C13 122.1(10) ?
C11 C12 H12 119.0 ?
C13 C12 H12 119.0 ?
C14 C13 C12 117.3(10) ?
C14 C13 H13 121.3 ?
C12 C13 H13 121.3 ?
C13 C14 C15 120.5(10) ?
C13 C14 H14 119.7 ?
C15 C14 H14 119.7 ?
C10 C15 C14 122.4(9) ?
C10 C15 H15 118.8 ?
C14 C15 H15 118.8 ?
O3 C16 N4 123.6(7) ?
O3 C16 N3 124.8(8) ?
N4 C16 N3 111.6(7) ?
N4 C17 C25 110.7(6) ?
N4 C17 C19 112.7(6) ?
C25 C17 C19 113.8(6) ?
N4 C17 C18 99.5(6) ?
C25 C17 C18 111.3(6) ?
C19 C17 C18 107.9(6) ?
O4 C18 N3 125.0(8) ?
O4 C18 C17 125.3(7) ?
N3 C18 C17 109.7(7) ?
C20 C19 C24 118.4(7) ?
C20 C19 C17 119.8(7) ?
C24 C19 C17 121.8(7) ?
C21 C20 C19 120.0(9) ?
C21 C20 H20 120.0 ?
C19 C20 H20 120.0 ?
C22 C21 C20 121.9(9) ?
C22 C21 H21 119.1 ?
C20 C21 H21 119.1 ?
C21 C22 C23 118.8(9) ?
C21 C22 H22 120.6 ?
C23 C22 H22 120.6 ?
C22 C23 C24 121.1(10) ?
C22 C23 H23 119.4 ?
C24 C23 H23 119.4 ?
C23 C24 C19 119.9(9) ?
C23 C24 H24 120.1 ?
C19 C24 H24 120.1 ?
C26 C25 C30 118.8(8) ?
C26 C25 C17 118.6(7) ?
C30 C25 C17 122.6(7) ?
C27 C26 C25 121.3(9) ?
C27 C26 H26 119.4 ?
C25 C26 H26 119.4 ?
C28 C27 C26 119.2(9) ?
C28 C27 H27 120.4 ?
C26 C27 H27 120.4 ?
C29 C28 C27 121.5(10) ?
C29 C28 H28 119.2 ?
C27 C28 H28 119.2 ?
C28 C29 C30 119.5(9) ?
C28 C29 H29 120.3 ?
C30 C29 H29 120.3 ?
C29 C30 C25 119.8(8) ?
C29 C30 H30 120.1 ?
C25 C30 H30 120.1 ?
N5 C31 C32 118.5(8) ?
N5 C31 H31A 107.7 ?
C32 C31 H31A 107.7 ?
N5 C31 H31B 107.7 ?
C32 C31 H31B 107.7 ?
H31A C31 H31B 107.1 ?
C33 C32 C31 117.6(8) ?
C33 C32 H32A 107.9 ?
C31 C32 H32A 107.9 ?
C33 C32 H32B 107.9 ?
C31 C32 H32B 107.9 ?
H32A C32 H32B 107.2 ?
N6 C33 C32 111.0(7) ?
N6 C33 H33A 109.4 ?
C32 C33 H33A 109.4 ?
N6 C33 H33B 109.4 ?
C32 C33 H33B 109.4 ?
H33A C33 H33B 108.0 ?
N5 C34 C35 116.8(7) ?
N5 C34 H34A 108.1 ?
C35 C34 H34A 108.1 ?
N5 C34 H34B 108.1 ?
C35 C34 H34B 108.1 ?
H34A C34 H34B 107.3 ?
C34 C35 C36 113.6(8) ?
C34 C35 H35A 108.8 ?
C36 C35 H35A 108.8 ?
C34 C35 H35B 108.8 ?
C36 C35 H35B 108.8 ?
H35A C35 H35B 107.7 ?
N7 C36 C35 109.8(7) ?
N7 C36 H36A 109.7 ?
C35 C36 H36A 109.7 ?
N7 C36 H36B 109.7 ?
C35 C36 H36B 109.7 ?
H36A C36 H36B 108.2 ?
N5 C37 C38 118.1(8) ?
N5 C37 H37A 107.8 ?
C38 C37 H37A 107.8 ?
N5 C37 H37B 107.8 ?
C38 C37 H37B 107.8 ?
H37A C37 H37B 107.1 ?
C39 C38 C37 116.6(8) ?
C39 C38 H38A 108.1 ?
C37 C38 H38A 108.1 ?
C39 C38 H38B 108.1 ?
C37 C38 H38B 108.1 ?
H38A C38 H38B 107.3 ?
C38 C39 N8 112.6(8) ?
C38 C39 H39A 109.1 ?
N8 C39 H39A 109.1 ?
C38 C39 H39B 109.1 ?
N8 C39 H39B 109.1 ?
H39A C39 H39B 107.8 ?
O5 C40 H40A 109.5 ?
O5 C40 H40B 109.5 ?
H40A C40 H40B 109.5 ?
O5 C40 H40C 109.5 ?
H40A C40 H40C 109.5 ?
H40B C40 H40C 109.5 ?

loop_
_geom_bond_atom_site_label_1
_geom_bond_atom_site_label_2
_geom_bond_distance
_geom_bond_publ_flag
Cu1 N8 2.019(6) y
Cu1 N1 2.023(6) y
Cu1 N7 2.030(6) y
Cu1 N5 2.086(6) y
Cu1 N6 2.174(6) y
N1 C3 1.368(9) ?
N1 C1 1.385(8) ?
N2 C1 1.320(8) ?
N2 C2 1.446(8) ?
N2 H2 0.8600 ?
N3 C16 1.367(10) ?
N3 C18 1.373(9) ?
N4 C16 1.354(9) ?
N4 C17 1.450(8) ?
N4 H4 0.8600 ?
N5 C37 1.481(11) ?
N5 C31 1.483(11) ?
N5 C34 1.486(10) ?
N6 C33 1.456(11) ?
N6 H6A 0.9000 ?
N6 H6B 0.9000 ?
N7 C36 1.483(10) ?
N7 H7A 0.9000 ?
N7 H7B 0.9000 ?
N8 C39 1.466(10) ?
N8 H8A 0.9000 ?
N8 H8B 0.9000 ?
O1 C1 1.252(8) ?
O2 C3 1.218(7) ?
O3 C16 1.247(8) ?
O4 C18 1.219(9) ?
O5 C40 1.376(11) ?
O5 H5 0.8200 ?
C2 C10 1.510(10) ?
C2 C4 1.526(10) ?
C2 C3 1.551(10) ?
C4 C5 1.360(10) ?
C4 C9 1.400(10) ?
C5 C6 1.377(12) ?
C5 H5A 0.9300 ?
C6 C7 1.383(14) ?
C6 H6 0.9300 ?
C7 C8 1.342(14) ?
C7 H7 0.9300 ?
C8 C9 1.372(12) ?
C8 H8 0.9300 ?
C9 H9 0.9300 ?
C10 C15 1.368(10) ?
C10 C11 1.386(10) ?
C11 C12 1.359(12) ?
C11 H11 0.9300 ?
C12 C13 1.373(14) ?
C12 H12 0.9300 ?
C13 C14 1.370(14) ?
C13 H13 0.9300 ?
C14 C15 1.376(13) ?
C14 H14 0.9300 ?
C15 H15 0.9300 ?
C17 C25 1.532(10) ?
C17 C19 1.537(10) ?
C17 C18 1.545(11) ?
C19 C20 1.384(10) ?
C19 C24 1.385(11) ?
C20 C21 1.376(12) ?
C20 H20 0.9300 ?
C21 C22 1.347(14) ?
C21 H21 0.9300 ?
C22 C23 1.367(13) ?
C22 H22 0.9300 ?
C23 C24 1.383(12) ?
C23 H23 0.9300 ?
C24 H24 0.9300 ?
C25 C26 1.364(10) ?
C25 C30 1.385(10) ?
C26 C27 1.363(12) ?
C26 H26 0.9300 ?
C27 C28 1.359(13) ?
C27 H27 0.9300 ?
C28 C29 1.347(14) ?
C28 H28 0.9300 ?
C29 C30 1.383(12) ?
C29 H29 0.9300 ?
C30 H30 0.9300 ?
C31 C32 1.507(12) ?
C31 H31A 0.9700 ?
C31 H31B 0.9700 ?
C32 C33 1.492(12) ?
C32 H32A 0.9700 ?
C32 H32B 0.9700 ?
C33 H33A 0.9700 ?
C33 H33B 0.9700 ?
C34 C35 1.529(12) ?
C34 H34A 0.9700 ?
C34 H34B 0.9700 ?
C35 C36 1.529(12) ?
C35 H35A 0.9700 ?
C35 H35B 0.9700 ?
C36 H36A 0.9700 ?
C36 H36B 0.9700 ?
C37 C38 1.502(14) ?
C37 H37A 0.9700 ?
C37 H37B 0.9700 ?
C38 C39 1.465(13) ?
C38 H38A 0.9700 ?
C38 H38B 0.9700 ?
C39 H39A 0.9700 ?
C39 H39B 0.9700 ?
C40 H40A 0.9600 ?
C40 H40B 0.9600 ?
C40 H40C 0.9600 ?

loop_
_geom_hbond_atom_site_label_D
_geom_hbond_atom_site_label_H
_geom_hbond_atom_site_label_A
_geom_hbond_site_symmetry_A
_geom_hbond_distance_DH
_geom_hbond_distance_HA
_geom_hbond_distance_DA
_geom_hbond_angle_DHA
N2 H2 O1 2_676 0.86 1.96 2.807(7) 168.6
N4 H4 O3 2_675 0.86 2.04 2.898(9) 173.3
N6 H6A O3 . 0.90 2.37 3.129(8) 142.1
N6 H6B O1 . 0.90 2.27 2.975(8) 135.3
N7 H7A O5 2_766 0.90 2.23 3.046(10) 151.3
N7 H7B O1 . 0.90 2.65 3.243(8) 123.8
N8 H8A O2 . 0.90 2.55 3.056(9) 115.9
N8 H8B N3 . 0.90 2.39 3.282(9) 174.1
O5 H5 N3 2_666 0.82 1.97 2.782(9) 169.5

loop_
_geom_torsion_atom_site_label_1
_geom_torsion_atom_site_label_2
_geom_torsion_atom_site_label_3
_geom_torsion_atom_site_label_4
_geom_torsion
_geom_torsion_publ_flag
N8 Cu1 N1 C3 46.8(7) no
N7 Cu1 N1 C3 -116.7(7) no
N5 Cu1 N1 C3 -41.8(12) no
N6 Cu1 N1 C3 145.5(6) no
N8 Cu1 N1 C1 -129.6(6) no
N7 Cu1 N1 C1 66.9(6) no
N5 Cu1 N1 C1 141.8(8) no
N6 Cu1 N1 C1 -30.9(6) no
N8 Cu1 N5 C37 11.0(6) no
N1 Cu1 N5 C37 99.3(9) no
N7 Cu1 N5 C37 174.2(6) no
N6 Cu1 N5 C37 -88.0(6) no
N8 Cu1 N5 C31 129.5(6) no
N1 Cu1 N5 C31 -142.2(8) no
N7 Cu1 N5 C31 -67.4(6) no
N6 Cu1 N5 C31 30.5(6) no
N8 Cu1 N5 C34 -107.7(6) no
N1 Cu1 N5 C34 -19.4(11) no
N7 Cu1 N5 C34 55.5(6) no
N6 Cu1 N5 C34 153.3(6) no
N8 Cu1 N6 C33 -127.9(6) no
N1 Cu1 N6 C33 141.8(6) no
N7 Cu1 N6 C33 52.6(6) no
N5 Cu1 N6 C33 -35.9(6) no
N8 Cu1 N7 C36 22.3(12) no
N1 Cu1 N7 C36 99.5(5) no
N5 Cu1 N7 C36 -62.9(6) no
N6 Cu1 N7 C36 -159.6(5) no
N1 Cu1 N8 C39 -112.9(6) no
N7 Cu1 N8 C39 -35.8(12) no
N5 Cu1 N8 C39 48.9(6) no
N6 Cu1 N8 C39 146.1(6) no
C2 N2 C1 O1 -179.3(7) ?
C2 N2 C1 N1 2.3(9) ?
C3 N1 C1 O1 -179.1(7) ?
Cu1 N1 C1 O1 -1.9(10) ?
C3 N1 C1 N2 -0.7(8) ?
Cu1 N1 C1 N2 176.5(5) ?
C1 N2 C2 C10 -118.2(7) ?
C1 N2 C2 C4 113.6(7) ?
C1 N2 C2 C3 -2.6(8) ?
C1 N1 C3 O2 177.5(8) ?
Cu1 N1 C3 O2 0.6(12) ?
C1 N1 C3 C2 -1.1(8) ?
Cu1 N1 C3 C2 -178.0(5) ?
N2 C2 C3 O2 -176.4(8) ?
C10 C2 C3 O2 -58.3(10) ?
C4 C2 C3 O2 66.8(10) ?
N2 C2 C3 N1 2.2(8) ?
C10 C2 C3 N1 120.3(7) ?
C4 C2 C3 N1 -114.6(7) ?
N2 C2 C4 C5 -134.7(8) ?
C10 C2 C4 C5 97.1(9) ?
C3 C2 C4 C5 -26.1(10) ?
N2 C2 C4 C9 46.7(9) ?
C10 C2 C4 C9 -81.5(8) ?
C3 C2 C4 C9 155.3(7) ?
C9 C4 C5 C6 -0.8(13) ?
C2 C4 C5 C6 -179.4(8) ?
C4 C5 C6 C7 1.1(15) ?
C5 C6 C7 C8 -1.8(17) ?
C6 C7 C8 C9 2.2(18) ?
C7 C8 C9 C4 -1.9(16) ?
C5 C4 C9 C8 1.2(13) ?
C2 C4 C9 C8 179.9(8) ?
N2 C2 C10 C15 22.7(10) ?
C4 C2 C10 C15 150.1(7) ?
C3 C2 C10 C15 -86.1(8) ?
N2 C2 C10 C11 -155.2(7) ?
C4 C2 C10 C11 -27.8(10) ?
C3 C2 C10 C11 96.0(8) ?
C15 C10 C11 C12 1.6(12) ?
C2 C10 C11 C12 179.6(7) ?
C10 C11 C12 C13 -1.5(14) ?
C11 C12 C13 C14 1.4(15) ?
C12 C13 C14 C15 -1.5(16) ?
C11 C10 C15 C14 -1.7(13) ?
C2 C10 C15 C14 -179.7(8) ?
C13 C14 C15 C10 1.8(16) ?
C17 N4 C16 O3 -178.3(7) ?
C17 N4 C16 N3 2.9(9) ?
C18 N3 C16 O3 179.7(7) ?
C18 N3 C16 N4 -1.6(9) ?
C16 N4 C17 C25 114.4(7) ?
C16 N4 C17 C19 -116.9(7) ?
C16 N4 C17 C18 -2.8(7) ?
C16 N3 C18 O4 179.8(8) ?
C16 N3 C18 C17 -0.3(8) ?
N4 C17 C18 O4 -178.3(7) ?
C25 C17 C18 O4 65.0(10) ?
C19 C17 C18 O4 -60.5(10) ?
N4 C17 C18 N3 1.9(7) ?
C25 C17 C18 N3 -114.9(7) ?
C19 C17 C18 N3 119.6(7) ?
N4 C17 C19 C20 169.7(7) ?
C25 C17 C19 C20 -63.1(9) ?
C18 C17 C19 C20 60.9(9) ?
N4 C17 C19 C24 -9.1(10) ?
C25 C17 C19 C24 118.0(8) ?
C18 C17 C19 C24 -117.9(8) ?
C24 C19 C20 C21 1.3(12) ?
C17 C19 C20 C21 -177.5(8) ?
C19 C20 C21 C22 0.0(14) ?
C20 C21 C22 C23 -0.6(15) ?
C21 C22 C23 C24 -0.1(14) ?
C22 C23 C24 C19 1.4(13) ?
C20 C19 C24 C23 -2.0(12) ?
C17 C19 C24 C23 176.9(7) ?
N4 C17 C25 C26 -61.1(9) ?
C19 C17 C25 C26 170.7(7) ?
C18 C17 C25 C26 48.5(9) ?
N4 C17 C25 C30 115.8(8) ?
C19 C17 C25 C30 -12.3(10) ?
C18 C17 C25 C30 -134.5(8) ?
C30 C25 C26 C27 1.0(12) ?
C17 C25 C26 C27 178.1(8) ?
C25 C26 C27 C28 -0.9(14) ?
C26 C27 C28 C29 -0.5(17) ?
C27 C28 C29 C30 1.8(17) ?
C28 C29 C30 C25 -1.7(15) ?
C26 C25 C30 C29 0.3(13) ?
C17 C25 C30 C29 -176.7(8) ?
C37 N5 C31 C32 72.0(10) ?
C34 N5 C31 C32 -172.1(8) ?
Cu1 N5 C31 C32 -49.3(10) ?
N5 C31 C32 C33 71.5(12) ?
Cu1 N6 C33 C32 54.7(8) ?
C31 C32 C33 N6 -72.2(11) ?
C37 N5 C34 C35 176.4(8) ?
C31 N5 C34 C35 61.2(10) ?
Cu1 N5 C34 C35 -62.8(9) ?
N5 C34 C35 C36 61.2(11) ?
Cu1 N7 C36 C35 72.6(8) ?
C34 C35 C36 N7 -63.1(10) ?
C31 N5 C37 C38 177.5(9) ?
C34 N5 C37 C38 59.8(11) ?
Cu1 N5 C37 C38 -60.4(10) ?
N5 C37 C38 C39 50.8(13) ?
C37 C38 C39 N8 21.0(13) ?
Cu1 N8 C39 C38 -70.9(9) ?
